data_7118300
loop_
_publ_author_name
'K\"uhne, Irina A'
'Mereacre, Valeriu'
'Anson, Christopher E.'
'Powell, Annie K.'

_publ_section_title
;
 Nine members of a family of nine-membered cyclic coordination clusters;
 Fe6Ln3 wheels (Ln = Gd to Lu and Y).
;
_journal_issue 5
_journal_name_full 'Chemical communications (Cambridge, England)'
_journal_page_first 1021
_journal_page_last 1024
_journal_paper_doi 10.1039/c5cc08887a
_journal_volume 52
_journal_year 2016
_chemical_formula_moiety 'C99 H99 Fe6 Lu3 N6 O39, 2(H2 O), 10(C H4 O)'
_chemical_formula_sum 'C109 H143 Fe6 Lu3 N6 O51'
_chemical_formula_weight 3213.30
_space_group_crystal_system monoclinic
_space_group_IT_number 15
_space_group_name_Hall '-C 2yc'
_space_group_name_H-M_alt 'C 1 2/c 1'
_symmetry_space_group_name_Hall '-C 2yc'
_symmetry_space_group_name_H-M 'C 1 2/c 1'
_atom_sites_solution_hydrogens geom
_atom_sites_solution_primary direct
_atom_sites_solution_secondary difmap
_audit_creation_method SHELXL-2014/7
_audit_update_record
;
2015-10-12 deposited with the CCDC.
2015-11-13 downloaded from the CCDC.
;
_cell_angle_alpha 90
_cell_angle_beta 125.126(4)
_cell_angle_gamma 90
_cell_formula_units_Z 4
_cell_length_a 29.1226(16)
_cell_length_b 25.811(2)
_cell_length_c 20.8572(12)
_cell_measurement_reflns_used 29468
_cell_measurement_temperature 150(2)
_cell_measurement_theta_max 28.20
_cell_measurement_theta_min 1.58
_cell_volume 12822.9(16)
_computing_cell_refinement 'X-Area 1.38 (Stoe & Cie GmbH, 2006)'
_computing_data_collection 'WinXpose 1.6.8 (Stoe & Cie GmbH, 2004)'
_computing_data_reduction 'X-Area 1.38 (Stoe & Cie GmbH, 2006)'
_computing_molecular_graphics 'Diamond 2.1 (Crystal Impact, 1998)'
_computing_publication_material 'SHELXL-2014 (Sheldrick, 2014)'
_computing_structure_refinement 'SHELXL-2014 (Sheldrick, 2014)'
_computing_structure_solution 'SHELXTL 6.14 (BrukerAXS Inc., 2003)'
_diffrn_ambient_temperature 150(2)
_diffrn_detector_area_resol_mean 6.667
_diffrn_measured_fraction_theta_full 0.999
_diffrn_measured_fraction_theta_max 0.999
_diffrn_measurement_device_type 'Stoe IPDS II'
_diffrn_measurement_method 'area detector, \w-scans'
_diffrn_radiation_type MoK\a
_diffrn_radiation_wavelength 0.71073
_diffrn_reflns_av_R_equivalents 0.0887
_diffrn_reflns_av_unetI/netI 0.0723
_diffrn_reflns_laue_measured_fraction_full 0.999
_diffrn_reflns_laue_measured_fraction_max 0.999
_diffrn_reflns_limit_h_max 36
_diffrn_reflns_limit_h_min -36
_diffrn_reflns_limit_k_max 32
_diffrn_reflns_limit_k_min -32
_diffrn_reflns_limit_l_max 24
_diffrn_reflns_limit_l_min -26
_diffrn_reflns_number 41737
_diffrn_reflns_point_group_measured_fraction_full 0.999
_diffrn_reflns_point_group_measured_fraction_max 0.999
_diffrn_reflns_theta_full 25.250
_diffrn_reflns_theta_max 26.731
_diffrn_reflns_theta_min 1.578
_diffrn_source 'fine-focus sealed tube'
_exptl_absorpt_coefficient_mu 3.034
_exptl_absorpt_correction_T_max 0.951
_exptl_absorpt_correction_T_min 0.702
_exptl_absorpt_correction_type multi-scan
_exptl_absorpt_process_details
;
XPREP in SHELXTL 6.14 (BrukerAXS Inc., 2003)
;
_exptl_crystal_colour black
_exptl_crystal_density_diffrn 1.664
_exptl_crystal_description needle
_exptl_crystal_F_000 6464
_exptl_crystal_preparation 'Magnetic properties'
_exptl_crystal_recrystallization_method 'Re-crystallisation from solvent: '
_exptl_crystal_size_max 0.240
_exptl_crystal_size_mid 0.060
_exptl_crystal_size_min 0.040
_refine_diff_density_max 0.897
_refine_diff_density_min -3.139
_refine_diff_density_rms 0.205
_refine_ls_extinction_method none
_refine_ls_goodness_of_fit_ref 1.073
_refine_ls_hydrogen_treatment constr
_refine_ls_matrix_type full
_refine_ls_number_parameters 698
_refine_ls_number_reflns 13636
_refine_ls_number_restraints 49
_refine_ls_restrained_S_all 1.075
_refine_ls_R_factor_all 0.0879
_refine_ls_R_factor_gt 0.0664
_refine_ls_shift/su_max 0.001
_refine_ls_shift/su_mean 0.000
_refine_ls_structure_factor_coef Fsqd
_refine_ls_weighting_details 'w=1/[\s^2^(Fo^2^)+(0.0987P)^2^] where P=(Fo^2^+2Fc^2^)/3'
_refine_ls_weighting_scheme calc
_refine_ls_wR_factor_gt 0.1627
_refine_ls_wR_factor_ref 0.1728
_reflns_Friedel_coverage 0.000
_reflns_number_gt 9852
_reflns_number_total 13636
_reflns_threshold_expression 'I > 2\s(I)'
_cod_data_source_file c5cc08887a2.cif
_cod_data_source_block 14rik_sq
_cod_original_cell_volume 12823.0(15)
_cod_database_code 7118300
_shelx_shelxl_version_number 2014/7
_shelx_space_group_comment
;
The symmetry employed for this shelxl refinement is uniquely defined
by the following loop, which should always be used as a source of
symmetry information in preference to the above space-group names.
They are only intended as comments.
;
_shelx_estimated_absorpt_t_min 0.530
_shelx_estimated_absorpt_t_max 0.888

loop_
_space_group_symop_operation_xyz
'x, y, z'
'-x, y, -z+1/2'
'x+1/2, y+1/2, z'
'-x+1/2, y+1/2, -z+1/2'
'-x, -y, -z'
'x, -y, z-1/2'
'-x+1/2, -y+1/2, -z'
'x+1/2, -y+1/2, z-1/2'

loop_
_atom_site_label
_atom_site_type_symbol
_atom_site_fract_x
_atom_site_fract_y
_atom_site_fract_z
_atom_site_U_iso_or_equiv
_atom_site_adp_type
_atom_site_occupancy
_atom_site_site_symmetry_order
_atom_site_calc_flag
_atom_site_refinement_flags_posn
_atom_site_refinement_flags_adp
_atom_site_refinement_flags_occupancy
_atom_site_disorder_assembly
_atom_site_disorder_group
Lu1 Lu 0.5000 0.72467(2) 0.2500 0.04195(13) Uani 1 2 d S T P . .
Lu2 Lu 0.33587(2) 0.42988(2) 0.22978(2) 0.03948(10) Uani 1 1 d . . . . .
Fe1 Fe 0.39258(5) 0.66675(4) 0.23848(7) 0.0414(2) Uani 1 1 d . . . . .
Fe2 Fe 0.32924(5) 0.55952(4) 0.22738(7) 0.0407(2) Uani 1 1 d . . . . .
Fe3 Fe 0.44120(4) 0.36398(4) 0.24453(6) 0.0380(2) Uani 1 1 d . . . . .
O1 O 0.4740(2) 0.6718(2) 0.3070(3) 0.0439(11) Uani 1 1 d . . . . .
C1 C 0.5052(4) 0.6471(4) 0.3826(5) 0.058(2) Uani 1 1 d . . . . .
H1A H 0.5015 0.6674 0.4192 0.086 Uiso 1 1 calc R U . . .
H1B H 0.5449 0.6450 0.4024 0.086 Uiso 1 1 calc R U . . .
H1C H 0.4904 0.6122 0.3779 0.086 Uiso 1 1 calc R U . . .
O2 O 0.3962(2) 0.5893(2) 0.2364(3) 0.0432(11) Uani 1 1 d . . . . .
C2 C 0.4219(5) 0.5684(4) 0.2041(9) 0.091(4) Uani 1 1 d . . . . .
H2A H 0.4295 0.5316 0.2178 0.136 Uiso 1 1 calc R U . . .
H2B H 0.4573 0.5866 0.2245 0.136 Uiso 1 1 calc R U . . .
H2C H 0.3973 0.5721 0.1469 0.136 Uiso 1 1 calc R U . . .
O3 O 0.3205(2) 0.50151(18) 0.1610(3) 0.0407(11) Uani 1 1 d . . . . .
C3 C 0.2874(5) 0.5099(4) 0.0789(5) 0.067(3) Uani 1 1 d . . . . .
H3A H 0.2476 0.5099 0.0586 0.101 Uiso 1 1 calc R U . . .
H3B H 0.2946 0.4822 0.0535 0.101 Uiso 1 1 calc R U . . .
H3C H 0.2973 0.5434 0.0677 0.101 Uiso 1 1 calc R U . . .
O4 O 0.4277(2) 0.4147(2) 0.3010(3) 0.0444(12) Uani 1 1 d . . . . .
C4 C 0.4727(4) 0.4277(5) 0.3800(7) 0.080(3) Uani 1 1 d . . . . .
H4A H 0.4696 0.4069 0.4167 0.119 Uiso 1 1 calc R U . . .
H4B H 0.4705 0.4646 0.3893 0.119 Uiso 1 1 calc R U . . .
H4C H 0.5087 0.4206 0.3881 0.119 Uiso 1 1 calc R U . . .
O5 O 0.5000 0.4056(3) 0.2500 0.0460(17) Uani 1 2 d S T P . .
C5 C 0.5100(11) 0.4568(8) 0.2713(13) 0.081(7) Uiso 0.5 1 d . . P A -1
H5A H 0.5411 0.4692 0.2697 0.121 Uiso 0.5 1 calc R U P A -1
H5B H 0.4762 0.4771 0.2348 0.121 Uiso 0.5 1 calc R U P A -1
H5C H 0.5198 0.4606 0.3245 0.121 Uiso 0.5 1 calc R U P A -1
O6 O 0.4104(2) 0.69057(19) 0.1616(3) 0.0412(11) Uani 1 1 d . . . . .
C6 C 0.3740(3) 0.7112(3) 0.0910(4) 0.0415(16) Uani 1 1 d . . . . .
C7 C 0.3941(3) 0.7467(3) 0.0617(5) 0.0472(17) Uani 1 1 d . . . . .
C8 C 0.3599(4) 0.7681(3) -0.0118(5) 0.055(2) Uani 1 1 d . . . . .
H8 H 0.3747 0.7919 -0.0302 0.066 Uiso 1 1 calc R U . . .
C9 C 0.3035(4) 0.7545(4) -0.0589(5) 0.058(2) Uani 1 1 d . . . . .
H9 H 0.2796 0.7692 -0.1098 0.070 Uiso 1 1 calc R U . . .
C10 C 0.2821(4) 0.7200(3) -0.0325(5) 0.055(2) Uani 1 1 d . . . . .
H10 H 0.2437 0.7105 -0.0658 0.066 Uiso 1 1 calc R U . . .
C11 C 0.3163(3) 0.6985(3) 0.0431(5) 0.0446(16) Uani 1 1 d . . . . .
C12 C 0.2891(3) 0.6631(3) 0.0663(5) 0.0478(18) Uani 1 1 d . . . . .
H12 H 0.2529 0.6497 0.0273 0.057 Uiso 1 1 calc R U . . .
N1 N 0.3127(3) 0.6496(2) 0.1377(4) 0.0443(14) Uani 1 1 d . . . . .
O7 O 0.2828(2) 0.6131(2) 0.1501(3) 0.0478(12) Uani 1 1 d . . . . .
O8 O 0.4511(2) 0.7577(2) 0.1140(3) 0.0519(13) Uani 1 1 d . . . . .
C13 C 0.4768(5) 0.7828(5) 0.0800(7) 0.088(4) Uani 1 1 d . . . . .
H13A H 0.4714 0.7614 0.0373 0.132 Uiso 1 1 calc R U . . .
H13B H 0.5171 0.7873 0.1203 0.132 Uiso 1 1 calc R U . . .
H13C H 0.4594 0.8168 0.0593 0.132 Uiso 1 1 calc R U . . .
O9 O 0.3650(2) 0.50177(17) 0.3111(3) 0.0385(11) Uani 1 1 d . . . . .
C14 C 0.3664(3) 0.5022(3) 0.3768(4) 0.0392(15) Uani 1 1 d . . . . .
C15 C 0.3645(3) 0.4551(3) 0.4068(5) 0.0442(17) Uani 1 1 d . . . . .
C16 C 0.3684(4) 0.4512(3) 0.4765(5) 0.056(2) Uani 1 1 d . . . . .
H16 H 0.3662 0.4183 0.4952 0.067 Uiso 1 1 calc R U . . .
C17 C 0.3756(5) 0.4962(4) 0.5183(6) 0.064(2) Uani 1 1 d . . . . .
H17 H 0.3802 0.4942 0.5672 0.077 Uiso 1 1 calc R U . . .
C18 C 0.3759(4) 0.5432(4) 0.4886(6) 0.061(2) Uani 1 1 d . . . . .
H18 H 0.3794 0.5738 0.5164 0.073 Uiso 1 1 calc R U . . .
C19 C 0.3713(4) 0.5474(3) 0.4185(5) 0.0478(18) Uani 1 1 d . . . . .
C20 C 0.3759(4) 0.5999(3) 0.3948(5) 0.0481(18) Uani 1 1 d . . . . .
H20 H 0.3892 0.6273 0.4319 0.058 Uiso 1 1 calc R U . . .
N2 N 0.3623(3) 0.6101(2) 0.3246(4) 0.0451(14) Uani 1 1 d . . . . .
O10 O 0.3715(2) 0.65947(19) 0.3129(4) 0.0491(13) Uani 1 1 d . . . . .
O11 O 0.3596(2) 0.4115(2) 0.3633(3) 0.0476(12) Uani 1 1 d . . . . .
C21 C 0.3767(6) 0.3635(4) 0.4048(6) 0.081(3) Uani 1 1 d . . . . .
H21A H 0.4136 0.3677 0.4545 0.121 Uiso 1 1 calc R U . . .
H21B H 0.3790 0.3370 0.3730 0.121 Uiso 1 1 calc R U . . .
H21C H 0.3493 0.3528 0.4152 0.121 Uiso 1 1 calc R U . . .
O12 O 0.3638(2) 0.39225(19) 0.1546(3) 0.0401(11) Uani 1 1 d . . . . .
C22 C 0.3275(3) 0.3652(3) 0.0900(4) 0.0394(15) Uani 1 1 d . . . . .
C23 C 0.2695(3) 0.3701(3) 0.0550(5) 0.0489(18) Uani 1 1 d . . . . .
C24 C 0.2295(4) 0.3457(4) -0.0135(7) 0.076(3) Uani 1 1 d . . . . .
H24 H 0.1907 0.3506 -0.0358 0.091 Uiso 1 1 calc R U . . .
C25 C 0.2467(4) 0.3134(5) -0.0501(7) 0.090(4) Uani 1 1 d . . . . .
H25 H 0.2196 0.2961 -0.0975 0.107 Uiso 1 1 calc R U . . .
C26 C 0.3029(4) 0.3067(5) -0.0172(6) 0.075(3) Uani 1 1 d . . . . .
H26 H 0.3142 0.2845 -0.0420 0.090 Uiso 1 1 calc R U . . .
C27 C 0.3436(3) 0.3320(3) 0.0522(5) 0.0487(18) Uani 1 1 d . . . . .
C28 C 0.4021(3) 0.3219(3) 0.0826(5) 0.0462(17) Uani 1 1 d . . . . .
H28A H 0.4100 0.3070 0.0483 0.055 Uiso 1 1 calc R U . . .
N3 N 0.4434(3) 0.3320(2) 0.1533(4) 0.0407(13) Uani 1 1 d . . . . .
O13 O 0.4961(2) 0.3210(2) 0.1731(3) 0.0449(12) Uani 1 1 d . . . . .
O14 O 0.2560(2) 0.4021(2) 0.0961(4) 0.0550(14) Uani 1 1 d . . . . .
C29A C 0.1959(7) 0.4179(6) 0.0523(9) 0.052(3) Uiso 0.56 1 d . . P B 1
H29A H 0.1906 0.4401 0.0857 0.078 Uiso 0.56 1 calc R U P B 1
H29B H 0.1853 0.4370 0.0051 0.078 Uiso 0.56 1 calc R U P B 1
H29C H 0.1723 0.3870 0.0374 0.078 Uiso 0.56 1 calc R U P B 1
C29B C 0.1979(11) 0.3947(11) 0.0751(16) 0.078(7) Uiso 0.44 1 d . . P B 2
H29D H 0.1918 0.4183 0.1063 0.117 Uiso 0.44 1 calc R U P B 2
H29E H 0.1705 0.4020 0.0193 0.117 Uiso 0.44 1 calc R U P B 2
H29F H 0.1934 0.3588 0.0861 0.117 Uiso 0.44 1 calc R U P B 2
O15 O 0.4400(2) 0.7863(2) 0.2386(4) 0.0518(14) Uani 1 1 d . . . . .
O16 O 0.3740(2) 0.7435(2) 0.2422(4) 0.0521(13) Uani 1 1 d . . . . .
C30 C 0.3924(4) 0.7833(3) 0.2276(5) 0.0517(19) Uani 1 1 d . . . . .
C31 C 0.3566(4) 0.8297(3) 0.1970(6) 0.053(2) Uani 1 1 d . . . . .
C32 C 0.3633(4) 0.8668(4) 0.1547(7) 0.071(3) Uani 1 1 d . . . . .
H32 H 0.3927 0.8633 0.1479 0.085 Uiso 1 1 calc R U . . .
C33 C 0.3266(5) 0.9096(4) 0.1218(9) 0.092(4) Uani 1 1 d . . . . .
H33 H 0.3303 0.9340 0.0909 0.111 Uiso 1 1 calc R U . . .
C34 C 0.2858(5) 0.9161(4) 0.1340(9) 0.093(4) Uani 1 1 d . . . . .
H34 H 0.2628 0.9461 0.1142 0.112 Uiso 1 1 calc R U . . .
C35 C 0.2771(5) 0.8795(5) 0.1752(8) 0.088(4) Uani 1 1 d . . . . .
H35 H 0.2475 0.8839 0.1814 0.106 Uiso 1 1 calc R U . . .
C36 C 0.3126(4) 0.8360(4) 0.2074(7) 0.072(3) Uani 1 1 d . . . . .
H36 H 0.3072 0.8110 0.2359 0.087 Uiso 1 1 calc R U . . .
O17 O 0.2575(2) 0.5425(2) 0.2209(4) 0.0558(15) Uani 1 1 d . . . . .
O18 O 0.2577(2) 0.4559(2) 0.2214(3) 0.0464(13) Uani 1 1 d . . . . .
C37 C 0.2394(4) 0.4979(4) 0.2218(7) 0.068(2) Uani 1 1 d D U . . .
C38A C 0.1961(8) 0.5036(9) 0.2433(13) 0.101(4) Uiso 0.5 1 d DG U P C 1
C39A C 0.1966(8) 0.5415(8) 0.2910(13) 0.118(5) Uiso 0.5 1 d G U P C 1
H39A H 0.2273 0.5650 0.3184 0.142 Uiso 0.5 1 calc R U P C 1
C40A C 0.1523(10) 0.5451(8) 0.2984(13) 0.124(6) Uiso 0.5 1 d G U P C 1
H40A H 0.1526 0.5711 0.3310 0.149 Uiso 0.5 1 calc R U P C 1
C41A C 0.1075(8) 0.5108(10) 0.2583(15) 0.142(6) Uiso 0.5 1 d G U P C 1
H41A H 0.0772 0.5133 0.2634 0.170 Uiso 0.5 1 calc R U P C 1
C42A C 0.1070(8) 0.4729(9) 0.2106(14) 0.142(5) Uiso 0.5 1 d G U P C 1
H42A H 0.0764 0.4494 0.1831 0.170 Uiso 0.5 1 calc R U P C 1
C43A C 0.1513(10) 0.4692(8) 0.2031(13) 0.125(5) Uiso 0.5 1 d G U P C 1
H43A H 0.1510 0.4433 0.1705 0.150 Uiso 0.5 1 calc R U P C 1
C38B C 0.1820(7) 0.4962(10) 0.2088(14) 0.104(4) Uiso 0.5 1 d DG U P C 2
C39B C 0.1710(9) 0.5346(8) 0.2448(13) 0.125(5) Uiso 0.5 1 d G U P C 2
H39B H 0.1986 0.5601 0.2762 0.150 Uiso 0.5 1 calc R U P C 2
C40B C 0.1195(11) 0.5358(9) 0.2350(14) 0.139(5) Uiso 0.5 1 d G U P C 2
H40B H 0.1120 0.5621 0.2596 0.167 Uiso 0.5 1 calc R U P C 2
C41B C 0.0791(8) 0.4985(11) 0.1890(16) 0.153(6) Uiso 0.5 1 d G U P C 2
H41B H 0.0440 0.4993 0.1823 0.184 Uiso 0.5 1 calc R U P C 2
C42B C 0.0901(9) 0.4600(9) 0.1529(14) 0.147(6) Uiso 0.5 1 d G U P C 2
H42B H 0.0625 0.4345 0.1215 0.176 Uiso 0.5 1 calc R U P C 2
C43B C 0.1416(10) 0.4589(8) 0.1628(14) 0.131(5) Uiso 0.5 1 d G U P C 2
H43B H 0.1491 0.4326 0.1382 0.157 Uiso 0.5 1 calc R U P C 2
O19 O 0.3233(2) 0.34497(19) 0.2352(3) 0.0466(12) Uani 1 1 d . . . . .
O20 O 0.3964(2) 0.3039(2) 0.2496(3) 0.0470(12) Uani 1 1 d . . . . .
C44 C 0.3515(3) 0.3051(3) 0.2453(5) 0.0464(18) Uani 1 1 d . . . . .
C45 C 0.3282(4) 0.2544(3) 0.2505(5) 0.0498(19) Uani 1 1 d . . . . .
C46 C 0.2742(4) 0.2519(4) 0.2328(6) 0.058(2) Uani 1 1 d . . . . .
H46 H 0.2515 0.2822 0.2156 0.070 Uiso 1 1 calc R U . . .
C47 C 0.2535(5) 0.2060(4) 0.2402(6) 0.066(3) Uani 1 1 d . . . . .
H47 H 0.2160 0.2042 0.2253 0.080 Uiso 1 1 calc R U . . .
C48 C 0.2864(5) 0.1637(4) 0.2685(7) 0.081(3) Uani 1 1 d . . . . .
H48 H 0.2725 0.1326 0.2756 0.097 Uiso 1 1 calc R U . . .
C49 C 0.3416(6) 0.1653(5) 0.2877(10) 0.104(5) Uani 1 1 d . . . . .
H49 H 0.3647 0.1353 0.3064 0.124 Uiso 1 1 calc R U . . .
C50 C 0.3611(5) 0.2115(4) 0.2787(7) 0.076(3) Uani 1 1 d . . . . .
H50 H 0.3984 0.2133 0.2924 0.091 Uiso 1 1 calc R U . . .
O61A O 0.5154(5) 0.2626(5) 0.0724(7) 0.115(4) Uani 0.84 1 d . U P D 1
O61B O 0.503(3) 0.315(3) 0.035(4) 0.130(16) Uiso 0.16 1 d D U P E 2
O62 O 0.4092(4) 0.7299(3) 0.4341(5) 0.080(2) Uani 1 1 d D . . . .
H62 H 0.4034 0.7154 0.3941 0.120 Uiso 1 1 calc R U . . .
C62 C 0.3876(6) 0.7818(5) 0.4147(8) 0.094(4) Uani 1 1 d . . . . .
H62A H 0.4051 0.8024 0.4628 0.141 Uiso 1 1 calc R U . . .
H62B H 0.3469 0.7811 0.3882 0.141 Uiso 1 1 calc R U . . .
H62C H 0.3963 0.7973 0.3799 0.141 Uiso 1 1 calc R U . . .

loop_
_atom_site_aniso_label
_atom_site_aniso_U_11
_atom_site_aniso_U_22
_atom_site_aniso_U_33
_atom_site_aniso_U_23
_atom_site_aniso_U_13
_atom_site_aniso_U_12
Lu1 0.0411(2) 0.0431(2) 0.0533(3) 0.000 0.0339(2) 0.000
Lu2 0.03888(17) 0.03798(16) 0.05288(19) -0.00330(13) 0.03296(15) -0.00149(12)
Fe1 0.0427(5) 0.0408(5) 0.0518(6) 0.0007(4) 0.0335(5) -0.0005(4)
Fe2 0.0445(6) 0.0379(5) 0.0528(6) -0.0010(4) 0.0357(5) 0.0003(4)
Fe3 0.0402(5) 0.0363(5) 0.0503(6) -0.0026(4) 0.0334(5) -0.0022(4)
O1 0.046(3) 0.045(3) 0.050(3) 0.008(2) 0.033(3) -0.001(2)
C1 0.052(5) 0.064(5) 0.054(5) 0.002(4) 0.028(4) -0.004(4)
O2 0.042(3) 0.050(3) 0.048(3) 0.000(2) 0.032(2) 0.001(2)
C2 0.090(8) 0.073(7) 0.163(12) -0.047(7) 0.105(9) -0.018(6)
O3 0.048(3) 0.039(3) 0.048(3) 0.001(2) 0.035(2) -0.003(2)
C3 0.074(6) 0.077(6) 0.051(5) -0.004(4) 0.036(5) -0.004(5)
O4 0.031(2) 0.053(3) 0.052(3) -0.009(2) 0.026(2) 0.002(2)
C4 0.051(5) 0.103(8) 0.086(7) -0.036(6) 0.040(5) 0.003(5)
O5 0.051(4) 0.029(3) 0.066(5) 0.000 0.038(4) 0.000
O6 0.041(3) 0.043(3) 0.046(3) -0.001(2) 0.028(2) 0.000(2)
C6 0.045(4) 0.044(4) 0.044(4) 0.003(3) 0.030(3) 0.005(3)
C7 0.044(4) 0.049(4) 0.058(5) 0.007(3) 0.034(4) 0.005(3)
C8 0.062(5) 0.057(5) 0.064(5) 0.017(4) 0.046(5) 0.013(4)
C9 0.060(5) 0.069(5) 0.052(5) 0.021(4) 0.036(4) 0.016(4)
C10 0.048(4) 0.064(5) 0.050(5) 0.006(4) 0.027(4) 0.006(4)
C11 0.044(4) 0.044(4) 0.052(4) 0.005(3) 0.031(4) 0.004(3)
C12 0.043(4) 0.043(4) 0.053(5) 0.006(3) 0.025(4) 0.002(3)
N1 0.039(3) 0.043(3) 0.059(4) 0.003(3) 0.034(3) 0.002(3)
O7 0.041(3) 0.049(3) 0.060(3) 0.005(2) 0.033(3) -0.003(2)
O8 0.046(3) 0.061(3) 0.058(3) 0.014(3) 0.035(3) 0.001(3)
C13 0.066(6) 0.129(11) 0.076(7) 0.016(7) 0.045(6) -0.022(7)
O9 0.051(3) 0.032(2) 0.050(3) -0.006(2) 0.039(2) 0.002(2)
C14 0.044(4) 0.043(4) 0.049(4) -0.001(3) 0.037(3) -0.001(3)
C15 0.051(4) 0.042(4) 0.056(4) -0.003(3) 0.040(4) -0.001(3)
C16 0.073(6) 0.055(5) 0.062(5) 0.001(4) 0.052(5) -0.008(4)
C17 0.092(7) 0.061(5) 0.072(6) -0.003(4) 0.066(6) 0.001(5)
C18 0.087(7) 0.055(5) 0.066(6) -0.011(4) 0.059(5) -0.008(5)
C19 0.065(5) 0.046(4) 0.053(4) -0.001(3) 0.046(4) -0.001(4)
C20 0.058(5) 0.047(4) 0.057(5) -0.008(3) 0.043(4) -0.005(4)
N2 0.051(4) 0.044(3) 0.057(4) -0.005(3) 0.041(3) -0.003(3)
O10 0.065(3) 0.036(3) 0.069(4) 0.000(2) 0.052(3) 0.001(2)
O11 0.058(3) 0.041(3) 0.053(3) 0.003(2) 0.037(3) 0.005(2)
C21 0.125(10) 0.047(5) 0.065(6) 0.011(4) 0.051(7) 0.018(6)
O12 0.042(3) 0.041(2) 0.051(3) -0.004(2) 0.035(2) -0.004(2)
C22 0.037(3) 0.039(3) 0.044(4) -0.006(3) 0.024(3) -0.003(3)
C23 0.042(4) 0.055(4) 0.053(5) -0.015(4) 0.029(4) -0.007(3)
C24 0.047(5) 0.093(7) 0.086(7) -0.038(6) 0.038(5) -0.007(5)
C25 0.046(5) 0.113(9) 0.079(7) -0.048(7) 0.018(5) -0.004(5)
C26 0.055(5) 0.098(8) 0.069(6) -0.040(6) 0.034(5) -0.008(5)
C27 0.051(4) 0.049(4) 0.056(5) -0.013(4) 0.036(4) -0.006(3)
C28 0.052(4) 0.047(4) 0.054(5) -0.009(3) 0.039(4) -0.006(3)
N3 0.043(3) 0.034(3) 0.060(4) -0.001(3) 0.038(3) -0.003(2)
O13 0.044(3) 0.045(3) 0.059(3) -0.004(2) 0.038(3) 0.001(2)
O14 0.042(3) 0.062(3) 0.066(4) -0.017(3) 0.033(3) -0.005(3)
O15 0.048(3) 0.047(3) 0.074(4) 0.006(3) 0.044(3) 0.009(2)
O16 0.058(3) 0.040(3) 0.076(4) 0.002(3) 0.049(3) 0.005(2)
C30 0.050(4) 0.049(4) 0.065(5) -0.006(4) 0.038(4) -0.004(4)
C31 0.056(5) 0.037(4) 0.084(6) -0.009(4) 0.049(5) -0.003(3)
C32 0.063(6) 0.053(5) 0.097(8) 0.012(5) 0.045(6) 0.009(4)
C33 0.079(8) 0.052(6) 0.131(11) 0.019(6) 0.051(8) 0.011(5)
C34 0.069(7) 0.054(6) 0.144(12) -0.003(7) 0.053(8) 0.020(5)
C35 0.059(6) 0.078(7) 0.124(10) -0.019(7) 0.050(7) 0.018(5)
C36 0.069(6) 0.064(6) 0.106(8) -0.002(5) 0.063(6) 0.004(5)
O17 0.057(3) 0.052(3) 0.084(4) 0.009(3) 0.055(3) 0.007(3)
O18 0.041(3) 0.048(3) 0.076(4) 0.000(3) 0.049(3) 0.001(2)
C37 0.068(4) 0.079(5) 0.096(5) 0.008(4) 0.069(4) 0.000(4)
O19 0.049(3) 0.036(3) 0.068(4) -0.008(2) 0.041(3) -0.008(2)
O20 0.046(3) 0.040(3) 0.066(3) -0.002(2) 0.039(3) -0.006(2)
C44 0.050(4) 0.044(4) 0.059(5) -0.008(3) 0.039(4) -0.011(3)
C45 0.057(5) 0.040(4) 0.074(5) -0.018(4) 0.050(5) -0.018(3)
C46 0.062(5) 0.065(5) 0.072(6) -0.027(4) 0.053(5) -0.028(4)
C47 0.079(6) 0.059(5) 0.090(7) -0.018(5) 0.065(6) -0.030(5)
C48 0.103(8) 0.048(5) 0.112(9) -0.004(5) 0.074(8) -0.031(6)
C49 0.115(10) 0.059(7) 0.168(14) 0.009(8) 0.100(11) -0.014(7)
C50 0.074(7) 0.059(6) 0.104(9) 0.006(5) 0.056(7) -0.011(5)
O61A 0.089(7) 0.142(10) 0.099(8) -0.028(7) 0.046(6) 0.022(7)
O62 0.104(6) 0.070(4) 0.075(5) -0.006(4) 0.057(5) -0.006(4)
C62 0.114(10) 0.079(8) 0.103(10) -0.004(7) 0.071(9) 0.010(7)

loop_
_atom_type_symbol
_atom_type_description
_atom_type_scat_dispersion_real
_atom_type_scat_dispersion_imag
_atom_type_scat_source
C C 0.0033 0.0016 'International Tables Vol C Tables 4.2.6.8 and 6.1.1.4'
H H 0.0000 0.0000 'International Tables Vol C Tables 4.2.6.8 and 6.1.1.4'
N N 0.0061 0.0033 'International Tables Vol C Tables 4.2.6.8 and 6.1.1.4'
O O 0.0106 0.0060 'International Tables Vol C Tables 4.2.6.8 and 6.1.1.4'
Fe Fe 0.3463 0.8444 'International Tables Vol C Tables 4.2.6.8 and 6.1.1.4'
Lu Lu -0.4720 5.8584 'International Tables Vol C Tables 4.2.6.8 and 6.1.1.4'

loop_
_geom_angle_atom_site_label_1
_geom_angle_atom_site_label_2
_geom_angle_atom_site_label_3
_geom_angle
_geom_angle_site_symmetry_1
_geom_angle_site_symmetry_3
O1 Lu1 O1 103.7(3) . 2_655
O1 Lu1 O15 90.5(2) . .
O1 Lu1 O15 149.0(2) 2_655 .
O1 Lu1 O15 149.0(2) . 2_655
O1 Lu1 O15 90.5(2) 2_655 2_655
O15 Lu1 O15 91.1(3) . 2_655
O1 Lu1 O6 67.58(19) . .
O1 Lu1 O6 85.15(18) 2_655 .
O15 Lu1 O6 74.83(19) . .
O15 Lu1 O6 142.2(2) 2_655 .
O1 Lu1 O6 85.16(18) . 2_655
O1 Lu1 O6 67.58(19) 2_655 2_655
O15 Lu1 O6 142.2(2) . 2_655
O15 Lu1 O6 74.82(19) 2_655 2_655
O6 Lu1 O6 135.7(2) . 2_655
O1 Lu1 O8 132.74(19) . .
O1 Lu1 O8 75.3(2) 2_655 .
O15 Lu1 O8 74.9(2) . .
O15 Lu1 O8 77.3(2) 2_655 .
O6 Lu1 O8 65.25(18) . .
O6 Lu1 O8 132.66(18) 2_655 .
O1 Lu1 O8 75.3(2) . 2_655
O1 Lu1 O8 132.74(19) 2_655 2_655
O15 Lu1 O8 77.3(2) . 2_655
O15 Lu1 O8 74.9(2) 2_655 2_655
O6 Lu1 O8 132.66(18) . 2_655
O6 Lu1 O8 65.25(18) 2_655 2_655
O8 Lu1 O8 139.8(3) . 2_655
O1 Lu1 Fe1 33.71(14) . .
O1 Lu1 Fe1 106.28(14) 2_655 .
O15 Lu1 Fe1 71.02(14) . .
O15 Lu1 Fe1 161.89(14) 2_655 .
O6 Lu1 Fe1 36.97(12) . .
O6 Lu1 Fe1 117.54(12) 2_655 .
O8 Lu1 Fe1 100.00(13) . .
O8 Lu1 Fe1 97.64(13) 2_655 .
O1 Lu1 Fe1 106.28(14) . 2_655
O1 Lu1 Fe1 33.71(14) 2_655 2_655
O15 Lu1 Fe1 161.89(14) . 2_655
O15 Lu1 Fe1 71.02(14) 2_655 2_655
O6 Lu1 Fe1 117.54(12) . 2_655
O6 Lu1 Fe1 36.96(12) 2_655 2_655
O8 Lu1 Fe1 97.64(13) . 2_655
O8 Lu1 Fe1 100.00(13) 2_655 2_655
Fe1 Lu1 Fe1 126.97(4) . 2_655
O3 Lu2 O4 107.2(2) . .
O3 Lu2 O19 150.5(2) . .
O4 Lu2 O19 87.9(2) . .
O3 Lu2 O18 83.38(19) . .
O4 Lu2 O18 150.1(2) . .
O19 Lu2 O18 96.11(19) . .
O3 Lu2 O9 70.08(18) . .
O4 Lu2 O9 81.92(18) . .
O19 Lu2 O9 138.48(19) . .
O18 Lu2 O9 75.51(19) . .
O3 Lu2 O12 86.09(18) . .
O4 Lu2 O12 68.15(18) . .
O19 Lu2 O12 76.04(18) . .
O18 Lu2 O12 141.56(19) . .
O9 Lu2 O12 134.12(17) . .
O3 Lu2 O14 78.8(2) . .
O4 Lu2 O14 133.24(18) . .
O19 Lu2 O14 72.6(2) . .
O18 Lu2 O14 75.63(19) . .
O9 Lu2 O14 139.45(19) . .
O12 Lu2 O14 66.07(18) . .
O3 Lu2 O11 134.54(17) . .
O4 Lu2 O11 76.51(19) . .
O19 Lu2 O11 72.87(19) . .
O18 Lu2 O11 76.40(19) . .
O9 Lu2 O11 65.62(17) . .
O12 Lu2 O11 133.19(17) . .
O14 Lu2 O11 132.2(2) . .
O3 Lu2 Fe2 33.99(13) . .
O4 Lu2 Fe2 102.90(14) . .
O19 Lu2 Fe2 165.94(13) . .
O18 Lu2 Fe2 70.06(13) . .
O9 Lu2 Fe2 37.42(13) . .
O12 Lu2 Fe2 116.20(12) . .
O14 Lu2 Fe2 105.17(14) . .
O11 Lu2 Fe2 100.56(12) . .
O3 Lu2 Fe3 108.30(13) . .
O4 Lu2 Fe3 33.52(13) . .
O19 Lu2 Fe3 70.57(13) . .
O18 Lu2 Fe3 166.67(13) . .
O9 Lu2 Fe3 114.02(13) . .
O12 Lu2 Fe3 37.33(13) . .
O14 Lu2 Fe3 99.86(13) . .
O11 Lu2 Fe3 98.58(13) . .
Fe2 Lu2 Fe3 123.24(3) . .
O1 Fe1 O10 103.1(2) . .
O1 Fe1 O2 91.5(2) . .
O10 Fe1 O2 88.1(2) . .
O1 Fe1 O6 78.7(2) . .
O10 Fe1 O6 167.7(2) . .
O2 Fe1 O6 104.0(2) . .
O1 Fe1 O16 98.2(2) . .
O10 Fe1 O16 81.7(2) . .
O2 Fe1 O16 167.3(2) . .
O6 Fe1 O16 86.1(2) . .
O1 Fe1 N1 158.6(2) . .
O10 Fe1 N1 95.7(3) . .
O2 Fe1 N1 79.0(2) . .
O6 Fe1 N1 85.0(2) . .
O16 Fe1 N1 94.4(2) . .
O1 Fe1 Lu1 39.06(15) . .
O10 Fe1 Lu1 133.19(18) . .
O2 Fe1 Lu1 112.83(15) . .
O6 Fe1 Lu1 43.41(14) . .
O16 Fe1 Lu1 79.84(16) . .
N1 Fe1 Lu1 128.19(18) . .
O3 Fe2 O7 102.2(2) . .
O3 Fe2 O2 94.8(2) . .
O7 Fe2 O2 88.9(2) . .
O3 Fe2 O17 94.4(2) . .
O7 Fe2 O17 84.4(2) . .
O2 Fe2 O17 169.6(2) . .
O3 Fe2 O9 80.9(2) . .
O7 Fe2 O9 168.5(2) . .
O2 Fe2 O9 102.0(2) . .
O17 Fe2 O9 84.3(2) . .
O3 Fe2 N2 162.1(2) . .
O7 Fe2 N2 94.1(3) . .
O2 Fe2 N2 78.0(2) . .
O17 Fe2 N2 94.6(2) . .
O9 Fe2 N2 84.6(2) . .
O3 Fe2 Lu2 39.48(14) . .
O7 Fe2 Lu2 136.43(17) . .
O2 Fe2 Lu2 109.74(15) . .
O17 Fe2 Lu2 80.53(16) . .
O9 Fe2 Lu2 43.08(13) . .
N2 Fe2 Lu2 127.58(19) . .
O4 Fe3 O5 94.0(2) . .
O4 Fe3 O13 105.0(2) . 2_655
O5 Fe3 O13 85.38(19) . 2_655
O4 Fe3 O12 79.5(2) . .
O5 Fe3 O12 108.54(18) . .
O13 Fe3 O12 165.3(2) 2_655 .
O4 Fe3 O20 96.9(2) . .
O5 Fe3 O20 163.7(2) . .
O13 Fe3 O20 80.1(2) 2_655 .
O12 Fe3 O20 85.5(2) . .
O4 Fe3 N3 158.6(2) . .
O5 Fe3 N3 77.78(19) . .
O13 Fe3 N3 94.2(2) 2_655 .
O12 Fe3 N3 84.4(2) . .
O20 Fe3 N3 95.8(2) . .
O4 Fe3 Lu2 39.12(15) . .
O5 Fe3 Lu2 116.50(17) . .
O13 Fe3 Lu2 134.49(16) 2_655 .
O12 Fe3 Lu2 43.68(14) . .
O20 Fe3 Lu2 79.36(15) . .
N3 Fe3 Lu2 127.97(18) . .
C1 O1 Fe1 120.6(5) . .
C1 O1 Lu1 131.9(5) . .
Fe1 O1 Lu1 107.2(2) . .
O1 C1 H1A 109.5 . .
O1 C1 H1B 109.5 . .
H1A C1 H1B 109.5 . .
O1 C1 H1C 109.5 . .
H1A C1 H1C 109.5 . .
H1B C1 H1C 109.5 . .
C2 O2 Fe1 117.0(6) . .
C2 O2 Fe2 125.4(6) . .
Fe1 O2 Fe2 108.9(2) . .
O2 C2 H2A 109.5 . .
O2 C2 H2B 109.5 . .
H2A C2 H2B 109.5 . .
O2 C2 H2C 109.5 . .
H2A C2 H2C 109.5 . .
H2B C2 H2C 109.5 . .
C3 O3 Fe2 117.4(5) . .
C3 O3 Lu2 130.6(5) . .
Fe2 O3 Lu2 106.5(2) . .
O3 C3 H3A 109.5 . .
O3 C3 H3B 109.5 . .
H3A C3 H3B 109.5 . .
O3 C3 H3C 109.5 . .
H3A C3 H3C 109.5 . .
H3B C3 H3C 109.5 . .
C4 O4 Fe3 118.9(5) . .
C4 O4 Lu2 132.7(5) . .
Fe3 O4 Lu2 107.4(2) . .
O4 C4 H4A 109.5 . .
O4 C4 H4B 109.5 . .
H4A C4 H4B 109.5 . .
O4 C4 H4C 109.5 . .
H4A C4 H4C 109.5 . .
H4B C4 H4C 109.5 . .
C5 O5 Fe3 124.1(13) . .
C5 O5 Fe3 119.5(12) . 2_655
Fe3 O5 Fe3 113.8(3) . 2_655
O5 C5 H5A 109.5 . .
O5 C5 H5B 109.5 . .
H5A C5 H5B 109.5 . .
O5 C5 H5C 109.5 . .
H5A C5 H5C 109.5 . .
H5B C5 H5C 109.5 . .
C6 O6 Fe1 126.1(5) . .
C6 O6 Lu1 122.5(4) . .
Fe1 O6 Lu1 99.6(2) . .
O6 C6 C7 118.5(7) . .
O6 C6 C11 123.6(7) . .
C7 C6 C11 117.9(7) . .
C8 C7 O8 124.3(7) . .
C8 C7 C6 122.1(8) . .
O8 C7 C6 113.5(7) . .
C7 C8 C9 119.4(8) . .
C7 C8 H8 120.3 . .
C9 C8 H8 120.3 . .
C10 C9 C8 120.3(8) . .
C10 C9 H9 119.8 . .
C8 C9 H9 119.8 . .
C9 C10 C11 121.1(8) . .
C9 C10 H10 119.5 . .
C11 C10 H10 119.5 . .
C10 C11 C6 119.1(7) . .
C10 C11 C12 116.8(7) . .
C6 C11 C12 124.1(7) . .
N1 C12 C11 121.7(7) . .
N1 C12 H12 119.2 . .
C11 C12 H12 119.2 . .
C12 N1 O7 115.0(6) . .
C12 N1 Fe1 130.8(5) . .
O7 N1 Fe1 113.9(5) . .
N1 O7 Fe2 114.7(4) . .
C7 O8 C13 115.2(7) . .
C7 O8 Lu1 117.8(5) . .
C13 O8 Lu1 126.6(6) . .
O8 C13 H13A 109.5 . .
O8 C13 H13B 109.5 . .
H13A C13 H13B 109.5 . .
O8 C13 H13C 109.5 . .
H13A C13 H13C 109.5 . .
H13B C13 H13C 109.5 . .
C14 O9 Fe2 124.0(4) . .
C14 O9 Lu2 122.3(4) . .
Fe2 O9 Lu2 99.5(2) . .
O9 C14 C15 117.9(6) . .
O9 C14 C19 124.6(6) . .
C15 C14 C19 117.5(7) . .
C14 C15 C16 122.4(7) . .
C14 C15 O11 115.4(7) . .
C16 C15 O11 122.1(7) . .
C15 C16 C17 118.9(8) . .
C15 C16 H16 120.6 . .
C17 C16 H16 120.6 . .
C18 C17 C16 119.6(8) . .
C18 C17 H17 120.2 . .
C16 C17 H17 120.2 . .
C17 C18 C19 121.5(8) . .
C17 C18 H18 119.2 . .
C19 C18 H18 119.2 . .
C18 C19 C14 119.9(7) . .
C18 C19 C20 116.7(7) . .
C14 C19 C20 123.2(7) . .
N2 C20 C19 122.2(7) . .
N2 C20 H20 118.9 . .
C19 C20 H20 118.9 . .
C20 N2 O10 115.3(6) . .
C20 N2 Fe2 128.8(5) . .
O10 N2 Fe2 115.9(5) . .
N2 O10 Fe1 114.4(4) . .
C15 O11 C21 115.9(7) . .
C15 O11 Lu2 115.3(4) . .
C21 O11 Lu2 128.1(5) . .
O11 C21 H21A 109.5 . .
O11 C21 H21B 109.5 . .
H21A C21 H21B 109.5 . .
O11 C21 H21C 109.5 . .
H21A C21 H21C 109.5 . .
H21B C21 H21C 109.5 . .
C22 O12 Fe3 123.3(4) . .
C22 O12 Lu2 120.8(4) . .
Fe3 O12 Lu2 99.0(2) . .
O12 C22 C23 119.5(6) . .
O12 C22 C27 123.7(7) . .
C23 C22 C27 116.8(7) . .
C24 C23 O14 122.6(7) . .
C24 C23 C22 123.0(8) . .
O14 C23 C22 114.3(6) . .
C23 C24 C25 119.0(9) . .
C23 C24 H24 120.5 . .
C25 C24 H24 120.5 . .
C26 C25 C24 119.9(9) . .
C26 C25 H25 120.0 . .
C24 C25 H25 120.0 . .
C25 C26 C27 121.1(9) . .
C25 C26 H26 119.4 . .
C27 C26 H26 119.4 . .
C26 C27 C22 120.2(8) . .
C26 C27 C28 116.7(7) . .
C22 C27 C28 123.1(7) . .
N3 C28 C27 123.4(7) . .
N3 C28 H28A 118.3 . .
C27 C28 H28A 118.3 . .
C28 N3 O13 116.8(6) . .
C28 N3 Fe3 128.4(5) . .
O13 N3 Fe3 114.8(4) . .
N3 O13 Fe3 117.3(4) . 2_655
C23 O14 C29A 115.5(8) . .
C23 O14 C29B 114.5(12) . .
C23 O14 Lu2 116.4(4) . .
C29A O14 Lu2 128.0(7) . .
C29B O14 Lu2 122.2(11) . .
O14 C29A H29A 109.5 . .
O14 C29A H29B 109.5 . .
H29A C29A H29B 109.5 . .
O14 C29A H29C 109.5 . .
H29A C29A H29C 109.5 . .
H29B C29A H29C 109.5 . .
O14 C29B H29D 109.5 . .
O14 C29B H29E 109.5 . .
H29D C29B H29E 109.5 . .
O14 C29B H29F 109.5 . .
H29D C29B H29F 109.5 . .
H29E C29B H29F 109.5 . .
C30 O15 Lu1 132.1(5) . .
C30 O16 Fe1 127.5(5) . .
O15 C30 O16 124.8(8) . .
O15 C30 C31 117.2(7) . .
O16 C30 C31 118.0(7) . .
C32 C31 C36 119.0(9) . .
C32 C31 C30 120.9(8) . .
C36 C31 C30 120.0(8) . .
C31 C32 C33 120.3(11) . .
C31 C32 H32 119.9 . .
C33 C32 H32 119.9 . .
C34 C33 C32 120.2(12) . .
C34 C33 H33 119.9 . .
C32 C33 H33 119.9 . .
C33 C34 C35 121.3(10) . .
C33 C34 H34 119.3 . .
C35 C34 H34 119.3 . .
C34 C35 C36 119.4(11) . .
C34 C35 H35 120.3 . .
C36 C35 H35 120.3 . .
C35 C36 C31 119.7(11) . .
C35 C36 H36 120.2 . .
C31 C36 H36 120.2 . .
C37 O17 Fe2 127.2(6) . .
C37 O18 Lu2 133.3(5) . .
O18 C37 O17 128.7(8) . .
O18 C37 C38B 114.3(12) . .
O17 C37 C38B 116.3(12) . .
O18 C37 C38A 120.9(11) . .
O17 C37 C38A 109.1(11) . .
C39A C38A C43A 120.0 . .
C39A C38A C37 126.2(16) . .
C43A C38A C37 113.5(16) . .
C38A C39A C40A 120.0 . .
C38A C39A H39A 120.0 . .
C40A C39A H39A 120.0 . .
C39A C40A C41A 120.0 . .
C39A C40A H40A 120.0 . .
C41A C40A H40A 120.0 . .
C42A C41A C40A 120.0 . .
C42A C41A H41A 120.0 . .
C40A C41A H41A 120.0 . .
C41A C42A C43A 120.0 . .
C41A C42A H42A 120.0 . .
C43A C42A H42A 120.0 . .
C42A C43A C38A 120.0 . .
C42A C43A H43A 120.0 . .
C38A C43A H43A 120.0 . .
C39B C38B C43B 120.0 . .
C39B C38B C37 116.8(17) . .
C43B C38B C37 123.2(17) . .
C38B C39B C40B 120.0 . .
C38B C39B H39B 120.0 . .
C40B C39B H39B 120.0 . .
C41B C40B C39B 120.0 . .
C41B C40B H40B 120.0 . .
C39B C40B H40B 120.0 . .
C40B C41B C42B 120.0 . .
C40B C41B H41B 120.0 . .
C42B C41B H41B 120.0 . .
C43B C42B C41B 120.0 . .
C43B C42B H42B 120.0 . .
C41B C42B H42B 120.0 . .
C42B C43B C38B 120.0 . .
C42B C43B H43B 120.0 . .
C38B C43B H43B 120.0 . .
C44 O19 Lu2 134.5(5) . .
C44 O20 Fe3 129.6(5) . .
O19 C44 O20 125.8(7) . .
O19 C44 C45 116.4(7) . .
O20 C44 C45 117.7(7) . .
C50 C45 C46 119.1(8) . .
C50 C45 C44 120.2(8) . .
C46 C45 C44 120.4(8) . .
C47 C46 C45 120.6(10) . .
C47 C46 H46 119.7 . .
C45 C46 H46 119.7 . .
C48 C47 C46 120.0(10) . .
C48 C47 H47 120.0 . .
C46 C47 H47 120.0 . .
C47 C48 C49 120.5(9) . .
C47 C48 H48 119.7 . .
C49 C48 H48 119.7 . .
C50 C49 C48 118.4(12) . .
C50 C49 H49 120.8 . .
C48 C49 H49 120.8 . .
C45 C50 C49 121.3(11) . .
C45 C50 H50 119.4 . .
C49 C50 H50 119.4 . .
C62 O62 H62 109.5 . .
O62 C62 H62A 109.5 . .
O62 C62 H62B 109.5 . .
H62A C62 H62B 109.5 . .
O62 C62 H62C 109.5 . .
H62A C62 H62C 109.5 . .
H62B C62 H62C 109.5 . .

loop_
_geom_bond_atom_site_label_1
_geom_bond_atom_site_label_2
_geom_bond_distance
_geom_bond_site_symmetry_2
Lu1 O1 2.209(5) .
Lu1 O1 2.209(5) 2_655
Lu1 O15 2.271(5) .
Lu1 O15 2.271(5) 2_655
Lu1 O6 2.334(5) .
Lu1 O6 2.334(5) 2_655
Lu1 O8 2.479(6) .
Lu1 O8 2.480(6) 2_655
Lu1 Fe1 3.3487(11) .
Lu1 Fe1 3.3487(11) 2_655
Lu2 O3 2.222(5) .
Lu2 O4 2.223(5) .
Lu2 O19 2.236(5) .
Lu2 O18 2.282(5) .
Lu2 O9 2.320(4) .
Lu2 O12 2.352(5) .
Lu2 O14 2.497(6) .
Lu2 O11 2.500(5) .
Lu2 Fe2 3.3505(11) .
Lu2 Fe3 3.3632(10) .
Fe1 O1 1.946(5) .
Fe1 O10 1.979(5) .
Fe1 O2 2.003(5) .
Fe1 O6 2.042(5) .
Fe1 O16 2.067(5) .
Fe1 N1 2.097(7) .
Fe2 O3 1.954(5) .
Fe2 O7 1.957(5) .
Fe2 O2 2.003(5) .
Fe2 O17 2.063(6) .
Fe2 O9 2.064(5) .
Fe2 N2 2.119(6) .
Fe3 O4 1.946(5) .
Fe3 O5 1.969(4) .
Fe3 O13 1.977(5) 2_655
Fe3 O12 2.065(5) .
Fe3 O20 2.068(5) .
Fe3 N3 2.110(6) .
O1 C1 1.439(10) .
C1 H1A 0.9800 .
C1 H1B 0.9800 .
C1 H1C 0.9800 .
O2 C2 1.373(11) .
C2 H2A 0.9800 .
C2 H2B 0.9800 .
C2 H2C 0.9800 .
O3 C3 1.418(10) .
C3 H3A 0.9800 .
C3 H3B 0.9800 .
C3 H3C 0.9800 .
O4 C4 1.435(11) .
C4 H4A 0.9800 .
C4 H4B 0.9800 .
C4 H4C 0.9800 .
O5 C5 1.37(2) .
O5 Fe3 1.969(4) 2_655
C5 H5A 0.9800 .
C5 H5B 0.9800 .
C5 H5C 0.9800 .
O6 C6 1.333(9) .
C6 C7 1.402(11) .
C6 C11 1.415(11) .
C7 C8 1.375(12) .
C7 O8 1.394(10) .
C8 C9 1.389(13) .
C8 H8 0.9500 .
C9 C10 1.369(12) .
C9 H9 0.9500 .
C10 C11 1.407(11) .
C10 H10 0.9500 .
C11 C12 1.463(11) .
C12 N1 1.278(10) .
C12 H12 0.9500 .
N1 O7 1.404(8) .
O8 C13 1.448(11) .
C13 H13A 0.9800 .
C13 H13B 0.9800 .
C13 H13C 0.9800 .
O9 C14 1.347(8) .
C14 C15 1.383(10) .
C14 C19 1.412(10) .
C15 C16 1.395(11) .
C15 O11 1.402(9) .
C16 C17 1.396(12) .
C16 H16 0.9500 .
C17 C18 1.365(13) .
C17 H17 0.9500 .
C18 C19 1.392(11) .
C18 H18 0.9500 .
C19 C20 1.476(11) .
C20 N2 1.305(10) .
C20 H20 0.9500 .
N2 O10 1.354(8) .
O11 C21 1.425(10) .
C21 H21A 0.9800 .
C21 H21B 0.9800 .
C21 H21C 0.9800 .
O12 C22 1.336(8) .
C22 C23 1.408(10) .
C22 C27 1.414(10) .
C23 C24 1.371(12) .
C23 O14 1.399(9) .
C24 C25 1.405(14) .
C24 H24 0.9500 .
C25 C26 1.372(14) .
C25 H25 0.9500 .
C26 C27 1.398(12) .
C26 H26 0.9500 .
C27 C28 1.460(11) .
C28 N3 1.284(10) .
C28 H28A 0.9500 .
N3 O13 1.370(8) .
O13 Fe3 1.977(5) 2_655
O14 C29A 1.492(16) .
O14 C29B 1.50(3) .
C29A H29A 0.9800 .
C29A H29B 0.9800 .
C29A H29C 0.9800 .
C29B H29D 0.9800 .
C29B H29E 0.9800 .
C29B H29F 0.9800 .
O15 C30 1.271(10) .
O16 C30 1.275(10) .
C30 C31 1.470(12) .
C31 C32 1.388(13) .
C31 C36 1.429(13) .
C32 C33 1.411(14) .
C32 H32 0.9500 .
C33 C34 1.363(18) .
C33 H33 0.9500 .
C34 C35 1.393(19) .
C34 H34 0.9500 .
C35 C36 1.407(15) .
C35 H35 0.9500 .
C36 H36 0.9500 .
O17 C37 1.270(11) .
O18 C37 1.210(11) .
C37 C38B 1.533(16) .
C37 C38A 1.568(16) .
C38A C39A 1.3900 .
C38A C43A 1.3900 .
C39A C40A 1.3900 .
C39A H39A 0.9500 .
C40A C41A 1.3900 .
C40A H40A 0.9500 .
C41A C42A 1.3900 .
C41A H41A 0.9500 .
C42A C43A 1.3900 .
C42A H42A 0.9500 .
C43A H43A 0.9500 .
C38B C39B 1.3900 .
C38B C43B 1.3900 .
C39B C40B 1.3900 .
C39B H39B 0.9500 .
C40B C41B 1.3900 .
C40B H40B 0.9500 .
C41B C42B 1.3900 .
C41B H41B 0.9500 .
C42B C43B 1.3900 .
C42B H42B 0.9500 .
C43B H43B 0.9500 .
O19 C44 1.256(10) .
O20 C44 1.260(9) .
C44 C45 1.508(10) .
C45 C50 1.358(14) .
C45 C46 1.393(11) .
C46 C47 1.379(12) .
C46 H46 0.9500 .
C47 C48 1.342(16) .
C47 H47 0.9500 .
C48 C49 1.417(17) .
C48 H48 0.9500 .
C49 C50 1.378(14) .
C49 H49 0.9500 .
C50 H50 0.9500 .
O62 C62 1.434(13) .
O62 H62 0.8400 .
C62 H62A 0.9800 .
C62 H62B 0.9800 .
C62 H62C 0.9800 .

loop_
_geom_hbond_atom_site_label_D
_geom_hbond_atom_site_label_H
_geom_hbond_atom_site_label_A
_geom_hbond_distance_DH
_geom_hbond_distance_HA
_geom_hbond_distance_DA
_geom_hbond_angle_DHA
O62 H62 O10 0.84 2.00 2.777(9) 153.4
